data_8105980
loop_
_publ_author_name
'Zhang, Qiang'
'Shuai, Wen-Lin'
'Yang, Tao'

_publ_section_title
;
 The crystal structure of poly
 [(\m3-N1,N4-bis(pyridin-3-yl)cyclohexane-1,4-dicarboxamide-\k3-O:N:N&#x2032;)-(p-toluenesulfonato-\k2O,O&#x2032;)silver(I)],
 C25H27Ag1N4O5S
;
_journal_issue 6
_journal_name_full 'Zeitschrift f\"ur Kristallographie - New Crystal Structures'
_journal_page_first 1207
_journal_page_last 1209
_journal_paper_doi 10.1515/ncrs-2019-0331
_journal_volume 234
_journal_year 2019
_chemical_formula_moiety 'C25 H27 Ag N4 O5 S'
_chemical_formula_sum 'C25 H27 Ag N4 O5 S'
_chemical_formula_weight 603.43
_space_group_crystal_system monoclinic
_space_group_IT_number 14
_space_group_name_Hall '-P 2ybc'
_space_group_name_H-M_alt 'P 1 21/c 1'
_atom_sites_solution_hydrogens geom
_cell_angle_alpha 90
_cell_angle_beta 105.096(2)
_cell_angle_gamma 90
_cell_formula_units_Z 4
_cell_length_a 8.4459(2)
_cell_length_b 23.8845(5)
_cell_length_c 13.0653(3)
_cell_measurement_reflns_used 5151
_cell_measurement_temperature 293(2)
_cell_measurement_theta_max 30.0802
_cell_measurement_theta_min 3.0171
_cell_volume 2544.66(10)
_computing_structure_refinement 'SHELXL-2018/3 (Sheldrick, 2018)'
_diffrn_ambient_temperature 293(2)
_diffrn_measured_fraction_theta_full 0.986
_diffrn_measured_fraction_theta_max 0.835
_diffrn_measurement_device_type 'Gemini S Ultra'
_diffrn_measurement_method '\w and \p scan'
_diffrn_radiation_type MoK\a
_diffrn_radiation_wavelength 0.71073
_diffrn_reflns_av_R_equivalents 0.0269
_diffrn_reflns_av_unetI/netI 0.0785
_diffrn_reflns_Laue_measured_fraction_full 0.986
_diffrn_reflns_Laue_measured_fraction_max 0.835
_diffrn_reflns_limit_h_max 10
_diffrn_reflns_limit_h_min -8
_diffrn_reflns_limit_k_max 33
_diffrn_reflns_limit_k_min -21
_diffrn_reflns_limit_l_max 10
_diffrn_reflns_limit_l_min -18
_diffrn_reflns_number 13415
_diffrn_reflns_point_group_measured_fraction_full 0.986
_diffrn_reflns_point_group_measured_fraction_max 0.835
_diffrn_reflns_theta_full 25.242
_diffrn_reflns_theta_max 30.154
_diffrn_reflns_theta_min 3.025
_diffrn_source 'Enhance (Mo) X-ray Source'
_diffrn_standards_decay_% -
_diffrn_standards_interval_count -
_diffrn_standards_interval_time -
_diffrn_standards_number -
_exptl_absorpt_coefficient_mu 0.918
_exptl_absorpt_correction_T_max 1.00000
_exptl_absorpt_correction_T_min 0.96909
_exptl_absorpt_correction_type multi-scan
_exptl_absorpt_process_details
;
CrysAlis RED, Oxford Diffraction Ltd.,
Version 1.171.32.5 (release 08-05-2007 CrysAlis171 .NET)
Empirical absorption correction using spherical harmonics,
 implemented in SCALE3 ABSPACK scaling algorithm.
;
_exptl_crystal_colour 'pale yellow'
_exptl_crystal_density_diffrn 1.575
_exptl_crystal_description block
_exptl_crystal_F_000 1232
_exptl_crystal_size_max 0.200
_exptl_crystal_size_mid 0.120
_exptl_crystal_size_min 0.100
_refine_diff_density_max 0.525
_refine_diff_density_min -0.411
_refine_diff_density_rms 0.065
_refine_ls_extinction_coef .
_refine_ls_extinction_method none
_refine_ls_goodness_of_fit_ref 0.917
_refine_ls_hydrogen_treatment constr
_refine_ls_matrix_type full
_refine_ls_number_parameters 326
_refine_ls_number_reflns 6285
_refine_ls_number_restraints 0
_refine_ls_restrained_S_all 0.917
_refine_ls_R_factor_all 0.0626
_refine_ls_R_factor_gt 0.0315
_refine_ls_shift/su_max 0.001
_refine_ls_shift/su_mean 0.000
_refine_ls_structure_factor_coef Fsqd
_refine_ls_weighting_details 'w=1/[\s^2^(Fo^2^)+(0.0290P)^2^] where P=(Fo^2^+2Fc^2^)/3'
_refine_ls_weighting_scheme calc
_refine_ls_wR_factor_gt 0.0642
_refine_ls_wR_factor_ref 0.0689
_reflns_Friedel_coverage 0.000
_reflns_Friedel_fraction_full .
_reflns_Friedel_fraction_max .
_reflns_number_gt 3711
_reflns_number_total 6285
_reflns_threshold_expression 'I > 2\s(I)'
_cod_data_source_file suppl_ncrs-2019-0331_suppl.cif
_cod_data_source_block 1
_cod_original_sg_symbol_H-M 'P 21/c'
_cod_database_code 8105980
_shelx_space_group_comment
;
The symmetry employed for this shelxl refinement is uniquely defined
by the following loop, which should always be used as a source of
symmetry information in preference to the above space-group names.
They are only intended as comments.
;
_shelx_estimated_absorpt_t_min 0.838
_shelx_estimated_absorpt_t_max 0.914

loop_
_space_group_symop_operation_xyz
'x, y, z'
'-x, y+1/2, -z+1/2'
'-x, -y, -z'
'x, -y-1/2, z-1/2'

loop_
_atom_site_label
_atom_site_type_symbol
_atom_site_fract_x
_atom_site_fract_y
_atom_site_fract_z
_atom_site_U_iso_or_equiv
_atom_site_adp_type
_atom_site_occupancy
_atom_site_site_symmetry_order
_atom_site_calc_flag
_atom_site_refinement_flags_posn
_atom_site_refinement_flags_adp
_atom_site_refinement_flags_occupancy
_atom_site_disorder_assembly
_atom_site_disorder_group
Ag1 Ag 0.87622(2) 0.07388(2) 0.54722(2) 0.03738(7) Uani 1 1 d . . . . .
O1 O 1.4280(3) -0.09596(8) 0.96063(15) 0.0764(8) Uani 1 1 d . . . . .
O2 O 0.2509(2) -0.12719(8) 0.32635(12) 0.0424(5) Uani 1 1 d . . . . .
N1 N 1.0687(2) 0.04319(9) 0.68676(14) 0.0324(5) Uani 1 1 d . . . . .
N2 N 1.2359(3) -0.08921(8) 0.80436(14) 0.0345(5) Uani 1 1 d . . . . .
H2 H 1.173841 -0.108877 0.754677 0.041 Uiso 1 1 calc R U . . .
N3 N 0.6552(2) 0.03952(8) 0.43289(14) 0.0318(5) Uani 1 1 d . . . . .
N4 N 0.5208(2) -0.10460(8) 0.38043(13) 0.0320(5) Uani 1 1 d . . . . .
H4 H 0.617676 -0.118653 0.400474 0.038 Uiso 1 1 calc R U . . .
C1 C 1.0927(3) -0.01102(10) 0.71065(17) 0.0313(6) Uani 1 1 d . . . . .
H1 H 1.020065 -0.036838 0.670421 0.038 Uiso 1 1 calc R U . . .
C2 C 1.2207(3) -0.03099(10) 0.79255(16) 0.0325(6) Uani 1 1 d . . . . .
C3 C 1.3252(3) 0.00811(11) 0.85511(17) 0.0400(7) Uani 1 1 d . . . . .
H3 H 1.411460 -0.003337 0.911249 0.048 Uiso 1 1 calc R U . . .
C4 C 1.2977(3) 0.06414(11) 0.83176(18) 0.0413(7) Uani 1 1 d . . . . .
H4A H 1.364405 0.091065 0.873187 0.050 Uiso 1 1 calc R U . . .
C5 C 1.1722(3) 0.08003(11) 0.74756(17) 0.0363(6) Uani 1 1 d . . . . .
H5 H 1.157854 0.117953 0.731681 0.044 Uiso 1 1 calc R U . . .
C6 C 1.3373(3) -0.11857(12) 0.88509(19) 0.0410(7) Uani 1 1 d . . . . .
C7 C 1.3252(3) -0.18119(11) 0.87059(17) 0.0349(6) Uani 1 1 d . . . . .
H7 H 1.211876 -0.190103 0.832694 0.042 Uiso 1 1 calc R U . . .
C8 C 1.4360(3) -0.20218(11) 0.80370(18) 0.0380(6) Uani 1 1 d . . . . .
H8A H 1.408526 -0.182934 0.735985 0.046 Uiso 1 1 calc R U . . .
H8B H 1.549179 -0.193530 0.839305 0.046 Uiso 1 1 calc R U . . .
C9 C 1.4183(3) -0.26471(11) 0.78511(18) 0.0378(6) Uani 1 1 d . . . . .
H9A H 1.498325 -0.277007 0.748466 0.045 Uiso 1 1 calc R U . . .
H9B H 1.310080 -0.272489 0.739545 0.045 Uiso 1 1 calc R U . . .
C10 C 0.5260(3) 0.06810(10) 0.37306(17) 0.0359(6) Uani 1 1 d . . . . .
H10 H 0.529231 0.107024 0.373848 0.043 Uiso 1 1 calc R U . . .
C11 C 0.3900(3) 0.04182(12) 0.31115(18) 0.0411(7) Uani 1 1 d . . . . .
H11 H 0.303672 0.062950 0.270705 0.049 Uiso 1 1 calc R U . . .
C12 C 0.3810(3) -0.01590(12) 0.30874(17) 0.0382(6) Uani 1 1 d . . . . .
H12 H 0.289955 -0.034064 0.266337 0.046 Uiso 1 1 calc R U . . .
C13 C 0.5111(3) -0.04623(10) 0.37108(17) 0.0301(6) Uani 1 1 d . . . . .
C14 C 0.6441(3) -0.01647(11) 0.43060(16) 0.0305(6) Uani 1 1 d . . . . .
H14 H 0.731797 -0.036717 0.471841 0.037 Uiso 1 1 calc R U . . .
C15 C 0.3945(3) -0.14136(11) 0.36144(17) 0.0371(6) Uani 1 1 d . . . . .
C16 C 0.4421(3) -0.20176(10) 0.38794(17) 0.0337(6) Uani 1 1 d . . . . .
H16 H 0.558127 -0.203177 0.426806 0.040 Uiso 1 1 calc R U . . .
C17 C 0.3399(4) -0.22566(11) 0.45816(18) 0.0442(7) Uani 1 1 d . . . . .
H17A H 0.369254 -0.206653 0.526103 0.053 Uiso 1 1 calc R U . . .
H17B H 0.224921 -0.218298 0.425474 0.053 Uiso 1 1 calc R U . . .
C18 C 0.3641(4) -0.28791(11) 0.47616(18) 0.0466(7) Uani 1 1 d . . . . .
H18A H 0.292932 -0.301342 0.518361 0.056 Uiso 1 1 calc R U . . .
H18B H 0.476675 -0.295328 0.514931 0.056 Uiso 1 1 calc R U . . .
S1 S 1.06936(8) 0.16516(3) 0.43285(4) 0.03396(16) Uani 1 1 d . . . . .
O3 O 1.1451(2) 0.13711(7) 0.53140(12) 0.0484(5) Uani 1 1 d . . . . .
O4 O 0.8998(2) 0.14784(8) 0.39688(16) 0.0673(6) Uani 1 1 d . . . . .
O5 O 1.1591(3) 0.15857(8) 0.35532(15) 0.0788(8) Uani 1 1 d . . . . .
C19 C 1.0681(3) 0.23675(10) 0.46282(15) 0.0281(6) Uani 1 1 d . . . . .
C20 C 1.0213(3) 0.27581(11) 0.38118(17) 0.0327(6) Uani 1 1 d . . . . .
H20 H 0.996559 0.263967 0.310985 0.039 Uiso 1 1 calc R U . . .
C21 C 1.0116(3) 0.33153(11) 0.4038(2) 0.0403(7) Uani 1 1 d . . . . .
H21 H 0.977388 0.356824 0.348289 0.048 Uiso 1 1 calc R U . . .
C22 C 1.0515(3) 0.35126(11) 0.5075(2) 0.0412(7) Uani 1 1 d . . . . .
C23 C 1.0973(3) 0.31225(12) 0.58842(19) 0.0399(7) Uani 1 1 d . . . . .
H23 H 1.123423 0.324304 0.658516 0.048 Uiso 1 1 calc R U . . .
C24 C 1.1048(3) 0.25597(11) 0.56699(17) 0.0352(6) Uani 1 1 d . . . . .
H24 H 1.134572 0.230561 0.622639 0.042 Uiso 1 1 calc R U . . .
C25 C 1.0453(4) 0.41284(12) 0.5306(3) 0.0679(10) Uani 1 1 d . . . . .
H25A H 1.141714 0.430780 0.520273 0.102 Uiso 1 1 calc R U . . .
H25B H 1.040588 0.417981 0.602575 0.102 Uiso 1 1 calc R U . . .
H25C H 0.949664 0.429053 0.483504 0.102 Uiso 1 1 calc R U . . .

loop_
_atom_site_aniso_label
_atom_site_aniso_U_11
_atom_site_aniso_U_22
_atom_site_aniso_U_33
_atom_site_aniso_U_23
_atom_site_aniso_U_13
_atom_site_aniso_U_12
Ag1 0.03879(12) 0.02762(11) 0.04392(12) 0.00012(9) 0.00751(8) 0.00379(11)
O1 0.0976(18) 0.0364(12) 0.0632(13) 0.0012(10) -0.0367(13) 0.0033(13)
O2 0.0335(11) 0.0362(11) 0.0530(10) -0.0119(8) 0.0035(8) 0.0015(10)
N1 0.0355(13) 0.0226(12) 0.0403(11) 0.0008(9) 0.0122(9) 0.0060(10)
N2 0.0403(13) 0.0245(12) 0.0341(10) 0.0017(8) 0.0016(9) 0.0032(10)
N3 0.0412(14) 0.0220(12) 0.0357(11) 0.0022(9) 0.0164(9) 0.0041(10)
N4 0.0320(12) 0.0250(12) 0.0381(11) -0.0034(9) 0.0076(9) 0.0035(11)
C1 0.0297(14) 0.0255(14) 0.0393(13) -0.0011(11) 0.0099(11) 0.0016(12)
C2 0.0377(15) 0.0296(15) 0.0321(12) 0.0015(11) 0.0127(11) 0.0054(13)
C3 0.0500(17) 0.0319(16) 0.0348(13) 0.0005(11) 0.0048(12) 0.0013(14)
C4 0.0526(18) 0.0319(17) 0.0390(14) -0.0007(12) 0.0114(12) -0.0019(14)
C5 0.0484(16) 0.0272(15) 0.0378(13) 0.0008(11) 0.0193(12) 0.0055(14)
C6 0.0455(17) 0.0331(16) 0.0410(14) 0.0049(12) 0.0054(13) 0.0087(14)
C7 0.0322(14) 0.0312(15) 0.0378(13) 0.0081(11) 0.0030(11) 0.0054(13)
C8 0.0375(15) 0.0342(16) 0.0429(14) 0.0111(12) 0.0112(11) 0.0014(14)
C9 0.0424(16) 0.0333(16) 0.0419(14) 0.0073(12) 0.0182(12) 0.0021(14)
C10 0.0521(17) 0.0233(15) 0.0347(13) 0.0061(11) 0.0156(12) 0.0138(14)
C11 0.0470(18) 0.0358(17) 0.0380(14) 0.0111(12) 0.0066(13) 0.0128(15)
C12 0.0406(16) 0.0371(17) 0.0346(13) -0.0004(12) 0.0058(11) 0.0048(14)
C13 0.0393(16) 0.0240(14) 0.0303(12) -0.0034(10) 0.0150(11) 0.0032(13)
C14 0.0353(15) 0.0269(14) 0.0297(12) 0.0030(10) 0.0090(10) 0.0039(13)
C15 0.0429(17) 0.0331(16) 0.0362(13) -0.0093(12) 0.0119(12) -0.0002(15)
C16 0.0293(14) 0.0295(15) 0.0395(13) -0.0066(11) 0.0040(11) -0.0039(13)
C17 0.0615(19) 0.0343(16) 0.0413(14) -0.0138(12) 0.0216(13) -0.0122(16)
C18 0.0646(19) 0.0380(17) 0.0384(14) -0.0088(12) 0.0153(13) -0.0169(16)
S1 0.0415(4) 0.0259(4) 0.0312(3) 0.0016(3) 0.0038(3) 0.0043(3)
O3 0.0621(13) 0.0319(11) 0.0434(9) 0.0107(8) -0.0001(8) 0.0054(10)
O4 0.0445(12) 0.0290(12) 0.1050(15) -0.0172(11) -0.0227(11) -0.0001(11)
O5 0.149(2) 0.0382(13) 0.0762(14) 0.0079(10) 0.0786(15) 0.0198(15)
C19 0.0268(13) 0.0286(14) 0.0253(11) 0.0020(10) 0.0003(9) -0.0061(12)
C20 0.0366(15) 0.0315(15) 0.0300(12) 0.0008(11) 0.0087(10) -0.0028(13)
C21 0.0397(16) 0.0312(16) 0.0509(15) 0.0083(12) 0.0134(12) -0.0006(14)
C22 0.0368(16) 0.0344(17) 0.0560(16) -0.0117(13) 0.0188(12) -0.0049(14)
C23 0.0340(15) 0.0451(18) 0.0404(14) -0.0139(13) 0.0091(11) -0.0072(15)
C24 0.0270(14) 0.0440(17) 0.0330(13) 0.0031(11) 0.0048(10) 0.0007(13)
C25 0.078(2) 0.042(2) 0.093(2) -0.0176(17) 0.039(2) -0.0096(19)

loop_
_atom_type_symbol
_atom_type_description
_atom_type_scat_dispersion_real
_atom_type_scat_dispersion_imag
_atom_type_scat_source
C C 0.0033 0.0016 'International Tables Vol C Tables 4.2.6.8 and 6.1.1.4'
H H 0.0000 0.0000 'International Tables Vol C Tables 4.2.6.8 and 6.1.1.4'
Ag Ag -0.8971 1.1015 'International Tables Vol C Tables 4.2.6.8 and 6.1.1.4'
N N 0.0061 0.0033 'International Tables Vol C Tables 4.2.6.8 and 6.1.1.4'
O O 0.0106 0.0060 'International Tables Vol C Tables 4.2.6.8 and 6.1.1.4'
S S 0.1246 0.1234 'International Tables Vol C Tables 4.2.6.8 and 6.1.1.4'

loop_
_geom_angle_atom_site_label_1
_geom_angle_atom_site_label_2
_geom_angle_atom_site_label_3
_geom_angle
_geom_angle_site_symmetry_1
_geom_angle_site_symmetry_3
N3 Ag1 N1 137.32(8) . .
N3 Ag1 O2 101.50(6) . 3_656
N1 Ag1 O2 88.54(6) . 3_656
C15 O2 Ag1 116.11(14) . 3_656
C1 N1 C5 117.4(2) . .
C1 N1 Ag1 123.00(16) . .
C5 N1 Ag1 119.46(16) . .
C6 N2 C2 128.0(2) . .
C6 N2 H2 116.0 . .
C2 N2 H2 116.0 . .
C14 N3 C10 116.8(2) . .
C14 N3 Ag1 115.15(15) . .
C10 N3 Ag1 127.82(16) . .
C15 N4 C13 127.2(2) . .
C15 N4 H4 116.4 . .
C13 N4 H4 116.4 . .
N1 C1 C2 123.5(2) . .
N1 C1 H1 118.2 . .
C2 C1 H1 118.2 . .
C1 C2 C3 117.9(2) . .
C1 C2 N2 117.1(2) . .
C3 C2 N2 125.0(2) . .
C4 C3 C2 118.4(2) . .
C4 C3 H3 120.8 . .
C2 C3 H3 120.8 . .
C5 C4 C3 119.9(2) . .
C5 C4 H4A 120.1 . .
C3 C4 H4A 120.1 . .
N1 C5 C4 122.8(2) . .
N1 C5 H5 118.6 . .
C4 C5 H5 118.6 . .
O1 C6 N2 122.5(2) . .
O1 C6 C7 123.6(2) . .
N2 C6 C7 113.8(2) . .
C6 C7 C8 111.6(2) . .
C6 C7 C18 112.0(2) . 4_656
C8 C7 C18 109.9(2) . 4_656
C6 C7 H7 107.7 . .
C8 C7 H7 107.7 . .
C18 C7 H7 107.7 4_656 .
C9 C8 C7 111.5(2) . .
C9 C8 H8A 109.3 . .
C7 C8 H8A 109.3 . .
C9 C8 H8B 109.3 . .
C7 C8 H8B 109.3 . .
H8A C8 H8B 108.0 . .
C8 C9 C16 113.0(2) . 4_656
C8 C9 H9A 109.0 . .
C16 C9 H9A 109.0 4_656 .
C8 C9 H9B 109.0 . .
C16 C9 H9B 109.0 4_656 .
H9A C9 H9B 107.8 . .
N3 C10 C11 122.4(2) . .
N3 C10 H10 118.8 . .
C11 C10 H10 118.8 . .
C10 C11 C12 120.2(2) . .
C10 C11 H11 119.9 . .
C12 C11 H11 119.9 . .
C11 C12 C13 118.5(2) . .
C11 C12 H12 120.8 . .
C13 C12 H12 120.8 . .
C14 C13 C12 117.6(2) . .
C14 C13 N4 116.2(2) . .
C12 C13 N4 126.1(2) . .
N3 C14 C13 124.5(2) . .
N3 C14 H14 117.7 . .
C13 C14 H14 117.7 . .
O2 C15 N4 123.0(2) . .
O2 C15 C16 121.7(2) . .
N4 C15 C16 115.3(2) . .
C15 C16 C17 109.7(2) . .
C15 C16 C9 109.36(19) . 4_455
C17 C16 C9 111.5(2) . 4_455
C15 C16 H16 108.8 . .
C17 C16 H16 108.8 . .
C9 C16 H16 108.8 4_455 .
C18 C17 C16 112.8(2) . .
C18 C17 H17A 109.0 . .
C16 C17 H17A 109.0 . .
C18 C17 H17B 109.0 . .
C16 C17 H17B 109.0 . .
H17A C17 H17B 107.8 . .
C17 C18 C7 110.3(2) . 4_455
C17 C18 H18A 109.6 . .
C7 C18 H18A 109.6 4_455 .
C17 C18 H18B 109.6 . .
C7 C18 H18B 109.6 4_455 .
H18A C18 H18B 108.1 . .
O5 S1 O3 112.90(12) . .
O5 S1 O4 113.74(14) . .
O3 S1 O4 109.15(12) . .
O5 S1 C19 107.57(12) . .
O3 S1 C19 106.26(10) . .
O4 S1 C19 106.75(11) . .
C24 C19 C20 118.3(2) . .
C24 C19 S1 121.77(18) . .
C20 C19 S1 119.88(16) . .
C21 C20 C19 120.4(2) . .
C21 C20 H20 119.8 . .
C19 C20 H20 119.8 . .
C20 C21 C22 121.7(2) . .
C20 C21 H21 119.1 . .
C22 C21 H21 119.1 . .
C23 C22 C21 117.6(2) . .
C23 C22 C25 121.4(2) . .
C21 C22 C25 120.9(3) . .
C24 C23 C22 121.3(2) . .
C24 C23 H23 119.4 . .
C22 C23 H23 119.4 . .
C23 C24 C19 120.7(2) . .
C23 C24 H24 119.7 . .
C19 C24 H24 119.7 . .
C22 C25 H25A 109.5 . .
C22 C25 H25B 109.5 . .
H25A C25 H25B 109.5 . .
C22 C25 H25C 109.5 . .
H25A C25 H25C 109.5 . .
H25B C25 H25C 109.5 . .

loop_
_geom_bond_atom_site_label_1
_geom_bond_atom_site_label_2
_geom_bond_distance
_geom_bond_site_symmetry_2
Ag1 N3 2.222(2) .
Ag1 N1 2.2273(19) .
Ag1 O2 2.5349(17) 3_656
O1 C6 1.208(3) .
O2 C15 1.228(3) .
N1 C1 1.335(3) .
N1 C5 1.345(3) .
N2 C6 1.366(3) .
N2 C2 1.401(3) .
N2 H2 0.8600 .
N3 C14 1.340(3) .
N3 C10 1.351(3) .
N4 C15 1.353(3) .
N4 C13 1.400(3) .
N4 H4 0.8600 .
C1 C2 1.392(3) .
C1 H1 0.9300 .
C2 C3 1.394(3) .
C3 C4 1.379(3) .
C3 H3 0.9300 .
C4 C5 1.368(3) .
C4 H4A 0.9300 .
C5 H5 0.9300 .
C6 C7 1.508(4) .
C7 C8 1.522(3) .
C7 C18 1.523(3) 4_656
C7 H7 0.9800 .
C8 C9 1.514(3) .
C8 H8A 0.9700 .
C8 H8B 0.9700 .
C9 C16 1.532(3) 4_656
C9 H9A 0.9700 .
C9 H9B 0.9700 .
C10 C11 1.372(4) .
C10 H10 0.9300 .
C11 C12 1.381(3) .
C11 H11 0.9300 .
C12 C13 1.389(3) .
C12 H12 0.9300 .
C13 C14 1.385(3) .
C14 H14 0.9300 .
C15 C16 1.513(3) .
C16 C17 1.524(3) .
C16 H16 0.9800 .
C17 C18 1.511(3) .
C17 H17A 0.9700 .
C17 H17B 0.9700 .
C18 H18A 0.9700 .
C18 H18B 0.9700 .
S1 O5 1.4228(19) .
S1 O3 1.4446(16) .
S1 O4 1.4462(19) .
S1 C19 1.755(2) .
C19 C24 1.393(3) .
C19 C20 1.394(3) .
C20 C21 1.370(3) .
C20 H20 0.9300 .
C21 C22 1.391(3) .
C21 H21 0.9300 .
C22 C23 1.386(3) .
C22 C25 1.505(4) .
C23 C24 1.378(3) .
C23 H23 0.9300 .
C24 H24 0.9300 .
C25 H25A 0.9600 .
C25 H25B 0.9600 .
C25 H25C 0.9600 .

loop_
_geom_torsion_atom_site_label_1
_geom_torsion_atom_site_label_2
_geom_torsion_atom_site_label_3
_geom_torsion_atom_site_label_4
_geom_torsion
_geom_torsion_site_symmetry_1
_geom_torsion_site_symmetry_2
_geom_torsion_site_symmetry_3
_geom_torsion_site_symmetry_4
C5 N1 C1 C2 -1.8(4) . . . .
Ag1 N1 C1 C2 174.72(17) . . . .
N1 C1 C2 C3 2.5(4) . . . .
N1 C1 C2 N2 -176.4(2) . . . .
C6 N2 C2 C1 -171.4(2) . . . .
C6 N2 C2 C3 9.8(4) . . . .
C1 C2 C3 C4 -0.8(4) . . . .
N2 C2 C3 C4 177.9(2) . . . .
C2 C3 C4 C5 -1.3(4) . . . .
C1 N1 C5 C4 -0.5(4) . . . .
Ag1 N1 C5 C4 -177.16(19) . . . .
C3 C4 C5 N1 2.1(4) . . . .
C2 N2 C6 O1 1.6(5) . . . .
C2 N2 C6 C7 -178.3(2) . . . .
O1 C6 C7 C8 -94.4(3) . . . .
N2 C6 C7 C8 85.5(3) . . . .
O1 C6 C7 C18 29.3(4) . . . 4_656
N2 C6 C7 C18 -150.8(2) . . . 4_656
C6 C7 C8 C9 -177.5(2) . . . .
C18 C7 C8 C9 57.6(3) 4_656 . . .
C7 C8 C9 C16 -53.1(3) . . . 4_656
C14 N3 C10 C11 -1.0(4) . . . .
Ag1 N3 C10 C11 -174.76(18) . . . .
N3 C10 C11 C12 0.4(4) . . . .
C10 C11 C12 C13 0.8(4) . . . .
C11 C12 C13 C14 -1.3(4) . . . .
C11 C12 C13 N4 178.2(2) . . . .
C15 N4 C13 C14 156.3(2) . . . .
C15 N4 C13 C12 -23.2(4) . . . .
C10 N3 C14 C13 0.5(3) . . . .
Ag1 N3 C14 C13 175.05(17) . . . .
C12 C13 C14 N3 0.6(4) . . . .
N4 C13 C14 N3 -178.9(2) . . . .
Ag1 O2 C15 N4 -71.6(3) 3_656 . . .
Ag1 O2 C15 C16 107.6(2) 3_656 . . .
C13 N4 C15 O2 4.5(4) . . . .
C13 N4 C15 C16 -174.7(2) . . . .
O2 C15 C16 C17 -50.6(3) . . . .
N4 C15 C16 C17 128.6(2) . . . .
O2 C15 C16 C9 71.9(3) . . . 4_455
N4 C15 C16 C9 -108.9(2) . . . 4_455
C15 C16 C17 C18 172.4(2) . . . .
C9 C16 C17 C18 51.1(3) 4_455 . . .
C16 C17 C18 C7 -56.6(3) . . . 4_455
O5 S1 C19 C24 -132.7(2) . . . .
O3 S1 C19 C24 -11.5(2) . . . .
O4 S1 C19 C24 104.9(2) . . . .
O5 S1 C19 C20 50.7(2) . . . .
O3 S1 C19 C20 171.87(19) . . . .
O4 S1 C19 C20 -71.7(2) . . . .
C24 C19 C20 C21 -0.2(4) . . . .
S1 C19 C20 C21 176.6(2) . . . .
C19 C20 C21 C22 1.7(4) . . . .
C20 C21 C22 C23 -1.9(4) . . . .
C20 C21 C22 C25 178.0(3) . . . .
C21 C22 C23 C24 0.7(4) . . . .
C25 C22 C23 C24 -179.2(3) . . . .
C22 C23 C24 C19 0.7(4) . . . .
C20 C19 C24 C23 -1.0(4) . . . .
S1 C19 C24 C23 -177.7(2) . . . .
